data_4327444
loop_
_publ_author_name
'William T. A. Harrison'
'Rachel M. Yeates'
'Mark L. F. Phillips'
'Tina M. Nenoff'

_publ_section_title
;
 New Framework Connectivity Patterns in Templated Networks: The Creatinine
 Zinc Phosphites C4N3OH7.ZnHPO3, C4N3OH7.Zn(H2O)HPO3, and
 (C4N3OH7)2.ZnHPO3.H2O
;
_journal_name_full 'Inorganic Chemistry'
_journal_page_first 1493
_journal_page_last 1498
_journal_paper_doi 10.1021/ic020593+
_journal_volume 42
_journal_year 2003
_chemical_formula_sum 'C16 H30 N12 O12 P2 Zn2'
_chemical_formula_weight 775.20
_chemical_name_systematic
;
   ?
;
_space_group_IT_number 2
_symmetry_cell_setting triclinic
_symmetry_space_group_name_Hall '-P 1'
_symmetry_space_group_name_H-M 'P -1'
_atom_sites_solution_hydrogens geom
_atom_sites_solution_primary direct
_atom_sites_solution_secondary difmap
_audit_creation_method SHELXL-97
_cell_angle_alpha 89.5080(10)
_cell_angle_beta 74.9950(10)
_cell_angle_gamma 74.9320(10)
_cell_formula_units_Z 2
_cell_length_a 10.7289(6)
_cell_length_b 10.9051(6)
_cell_length_c 13.9881(8)
_cell_measurement_reflns_used 2936
_cell_measurement_temperature 293(2)
_cell_measurement_theta_max 28.24
_cell_measurement_theta_min 2.52
_cell_volume 1523.42(15)
_computing_cell_refinement 'SAINT (Bruker, 1999)'
_computing_data_collection 'SMART (Bruker, 1999)'
_computing_data_reduction 'SAINT (Bruker, 1999)'
_computing_molecular_graphics 'ORTEP-3 (Farrugia, 1997)'
_computing_publication_material 'SHELXL-97 (Sheldrick, 1997)'
_computing_structure_refinement 'SHELXL-97 (Sheldrick, 1997)'
_computing_structure_solution 'SHELXS-97 (Sheldrick, 1997)'
_diffrn_ambient_temperature 293(2)
_diffrn_measured_fraction_theta_full 0.992
_diffrn_measured_fraction_theta_max 0.992
_diffrn_measurement_device_type 'Bruker SMART1000 CCD'
_diffrn_measurement_method 'omega scans'
_diffrn_radiation_monochromator graphite
_diffrn_radiation_source 'fine-focus sealed tube'
_diffrn_radiation_type MoK\a
_diffrn_radiation_wavelength 0.71073
_diffrn_reflns_av_R_equivalents 0.0346
_diffrn_reflns_av_sigmaI/netI 0.0848
_diffrn_reflns_limit_h_max 13
_diffrn_reflns_limit_h_min -10
_diffrn_reflns_limit_k_max 14
_diffrn_reflns_limit_k_min -12
_diffrn_reflns_limit_l_max 18
_diffrn_reflns_limit_l_min -17
_diffrn_reflns_number 11524
_diffrn_reflns_theta_full 27.50
_diffrn_reflns_theta_max 27.50
_diffrn_reflns_theta_min 1.94
_diffrn_standards_decay_% 0
_exptl_absorpt_coefficient_mu 1.755
_exptl_absorpt_correction_T_max 0.9174
_exptl_absorpt_correction_T_min 0.6122
_exptl_absorpt_correction_type multi-scan
_exptl_absorpt_process_details SADABS
_exptl_crystal_colour colourless
_exptl_crystal_density_diffrn 1.690
_exptl_crystal_description plate
_exptl_crystal_F_000 792
_exptl_crystal_size_max 0.31
_exptl_crystal_size_mid 0.23
_exptl_crystal_size_min 0.05
_refine_diff_density_max 0.625
_refine_diff_density_min -0.345
_refine_diff_density_rms 0.092
_refine_ls_extinction_method none
_refine_ls_goodness_of_fit_ref 0.881
_refine_ls_hydrogen_treatment mixed
_refine_ls_matrix_type full
_refine_ls_number_parameters 408
_refine_ls_number_reflns 6924
_refine_ls_number_restraints 0
_refine_ls_restrained_S_all 0.881
_refine_ls_R_factor_all 0.0803
_refine_ls_R_factor_gt 0.0420
_refine_ls_shift/su_max 0.000
_refine_ls_shift/su_mean 0.000
_refine_ls_structure_factor_coef Fsqd
_refine_ls_weighting_details 'calc w=1/[\s^2^(Fo^2^)+(0.0412P)^2^+0.0000P] where P=(Fo^2^+2Fc^2^)/3'
_refine_ls_weighting_scheme calc
_refine_ls_wR_factor_gt 0.0871
_refine_ls_wR_factor_ref 0.0961
_reflns_number_gt 4342
_reflns_number_total 6924
_reflns_threshold_expression I>2sigma(I)
_cod_data_source_file ic0205932B_3.cif
_cod_data_source_block mp671
_cod_database_code 4327444

loop_
_symmetry_equiv_pos_as_xyz
'x, y, z'
'-x, -y, -z'

loop_
_atom_site_label
_atom_site_type_symbol
_atom_site_fract_x
_atom_site_fract_y
_atom_site_fract_z
_atom_site_U_iso_or_equiv
_atom_site_adp_type
_atom_site_occupancy
_atom_site_symmetry_multiplicity
_atom_site_calc_flag
_atom_site_refinement_flags
Zn1 Zn 0.35051(5) 0.05558(4) 0.30586(3) 0.02419(12) Uani 1 1 d .
Zn2 Zn 0.63435(5) 0.48394(4) 0.19717(3) 0.02547(12) Uani 1 1 d .
P1 P 0.53480(11) 0.77955(8) 0.21366(7) 0.0277(2) Uani 1 1 d .
H1 H 0.6631 0.7762 0.1877 0.025(9) Uiso 1 1 calc R
P2 P 0.45029(11) 0.30330(8) 0.28911(6) 0.0252(2) Uani 1 1 d .
H2 H 0.3223 0.3659 0.3141 0.023(9) Uiso 1 1 calc R
O1 O 0.4583(3) 0.1710(2) 0.24848(17) 0.0311(6) Uani 1 1 d .
O2 O 0.5187(3) 0.3712(2) 0.20390(18) 0.0358(7) Uani 1 1 d .
O3 O 0.4976(3) 0.3037(2) 0.38130(17) 0.0376(7) Uani 1 1 d .
O4 O 0.5262(3) 0.6523(2) 0.25691(17) 0.0325(6) Uani 1 1 d .
O5 O 0.4678(3) 0.8835(2) 0.29683(17) 0.0344(7) Uani 1 1 d .
O6 O 0.4876(3) 0.8031(2) 0.12158(17) 0.0387(7) Uani 1 1 d .
N1 N 0.2426(3) 0.0596(3) 0.2085(2) 0.0254(7) Uani 1 1 d .
C1 C 0.1455(4) -0.0032(4) 0.2198(3) 0.0325(9) Uani 1 1 d .
O7 O 0.0852(3) -0.0364(3) 0.2984(2) 0.0526(9) Uani 1 1 d .
C2 C 0.1242(4) -0.0260(4) 0.1198(3) 0.0356(10) Uani 1 1 d .
H2A H 0.1387 -0.1159 0.1040 0.043 Uiso 1 1 calc R
H2B H 0.0350 0.0198 0.1165 0.043 Uiso 1 1 calc R
N2 N 0.2254(3) 0.0241(3) 0.0552(2) 0.0340(8) Uani 1 1 d .
C3 C 0.2541(5) 0.0153(4) -0.0521(3) 0.0425(11) Uani 1 1 d .
H3A H 0.1936 -0.0246 -0.0714 0.064 Uiso 1 1 calc R
H3B H 0.3445 -0.0344 -0.0798 0.064 Uiso 1 1 calc R
H3C H 0.2430 0.0991 -0.0761 0.064 Uiso 1 1 calc R
C4 C 0.2872(4) 0.0732(3) 0.1093(2) 0.0280(9) Uani 1 1 d .
N3 N 0.3819(3) 0.1301(3) 0.0737(2) 0.0362(8) Uani 1 1 d .
H3D H 0.4079 0.1374 0.0109 0.043 Uiso 1 1 calc R
H3E H 0.4179 0.1600 0.1132 0.043 Uiso 1 1 calc R
N4 N 0.2794(3) 0.0853(3) 0.4521(2) 0.0275(7) Uani 1 1 d .
C5 C 0.1903(4) 0.1954(3) 0.4981(3) 0.0332(9) Uani 1 1 d .
O8 O 0.1405(3) 0.2868(2) 0.4563(2) 0.0454(8) Uani 1 1 d .
C6 C 0.1616(5) 0.1828(4) 0.6088(3) 0.0396(10) Uani 1 1 d .
H6A H 0.1859 0.2480 0.6411 0.048 Uiso 1 1 calc R
H6B H 0.0679 0.1876 0.6381 0.048 Uiso 1 1 calc R
N5 N 0.2453(4) 0.0590(3) 0.6152(2) 0.0363(8) Uani 1 1 d .
C7 C 0.2478(5) -0.0002(4) 0.7080(3) 0.0439(11) Uani 1 1 d .
H7A H 0.1919 0.0589 0.7621 0.066 Uiso 1 1 calc R
H7B H 0.3380 -0.0243 0.7140 0.066 Uiso 1 1 calc R
H7C H 0.2152 -0.0744 0.7093 0.066 Uiso 1 1 calc R
C8 C 0.3099(4) 0.0065(3) 0.5242(3) 0.0293(9) Uani 1 1 d .
N6 N 0.3927(4) -0.1066(3) 0.5038(2) 0.0406(9) Uani 1 1 d .
H6C H 0.4092 -0.1537 0.5510 0.049 Uiso 1 1 calc R
H6D H 0.4308 -0.1341 0.4431 0.049 Uiso 1 1 calc R
N7 N 0.7097(3) 0.4835(3) 0.0521(2) 0.0303(7) Uani 1 1 d .
C9 C 0.8036(4) 0.5474(4) 0.0111(3) 0.0362(10) Uani 1 1 d .
O9 O 0.8462(3) 0.6129(3) 0.0573(2) 0.0518(8) Uani 1 1 d .
C10 C 0.8407(5) 0.5233(4) -0.1012(3) 0.0416(11) Uani 1 1 d .
H10A H 0.8196 0.6019 -0.1338 0.050 Uiso 1 1 calc R
H10B H 0.9350 0.4804 -0.1273 0.050 Uiso 1 1 calc R
N8 N 0.7579(4) 0.4428(3) -0.1125(2) 0.0373(8) Uani 1 1 d .
C11 C 0.7734(5) 0.3736(4) -0.2054(3) 0.0469(12) Uani 1 1 d .
H11A H 0.8267 0.4084 -0.2592 0.070 Uiso 1 1 calc R
H11B H 0.6869 0.3815 -0.2161 0.070 Uiso 1 1 calc R
H11C H 0.8168 0.2854 -0.2021 0.070 Uiso 1 1 calc R
C12 C 0.6892(4) 0.4189(3) -0.0230(3) 0.0295(9) Uani 1 1 d .
N9 N 0.6096(3) 0.3448(3) -0.0060(2) 0.0364(8) Uani 1 1 d .
H9A H 0.5974 0.3060 -0.0548 0.044 Uiso 1 1 calc R
H9B H 0.5691 0.3345 0.0539 0.044 Uiso 1 1 calc R
N10 N 0.7490(3) 0.4257(3) 0.2891(2) 0.0301(7) Uani 1 1 d .
C13 C 0.8456(5) 0.3140(4) 0.2737(3) 0.0396(10) Uani 1 1 d .
O10 O 0.8974(4) 0.2511(3) 0.1947(2) 0.0645(10) Uani 1 1 d .
C14 C 0.8774(5) 0.2760(4) 0.3711(3) 0.0521(13) Uani 1 1 d .
H14A H 0.8622 0.1939 0.3887 0.063 Uiso 1 1 calc R
H14B H 0.9690 0.2741 0.3691 0.063 Uiso 1 1 calc R
N11 N 0.7816(4) 0.3788(3) 0.4388(2) 0.0471(10) Uani 1 1 d .
C15 C 0.7684(6) 0.3859(5) 0.5442(3) 0.0678(17) Uani 1 1 d .
H15A H 0.8299 0.3132 0.5607 0.102 Uiso 1 1 calc R
H15B H 0.6785 0.3872 0.5796 0.102 Uiso 1 1 calc R
H15C H 0.7881 0.4621 0.5622 0.102 Uiso 1 1 calc R
C16 C 0.7146(4) 0.4614(3) 0.3883(3) 0.0329(9) Uani 1 1 d .
N12 N 0.6222(4) 0.5667(3) 0.4265(2) 0.0412(9) Uani 1 1 d .
H12A H 0.6014 0.5861 0.4891 0.049 Uiso 1 1 calc R
H12B H 0.5827 0.6161 0.3888 0.049 Uiso 1 1 calc R
OW1 O 0.9666(3) 0.2430(3) -0.0157(2) 0.0521(8) Uani 1 1 d .
OW2 O 0.0353(10) 0.9481(7) 0.5001(6) 0.091(3) Uani 0.50 1 d P
OW3 O 0.0011(10) 0.5147(8) 0.3847(7) 0.107(3) Uani 0.50 1 d P

loop_
_atom_site_aniso_label
_atom_site_aniso_U_11
_atom_site_aniso_U_22
_atom_site_aniso_U_33
_atom_site_aniso_U_23
_atom_site_aniso_U_13
_atom_site_aniso_U_12
Zn1 0.0369(3) 0.0217(2) 0.0164(2) 0.00373(15) -0.00938(19) -0.00996(19)
Zn2 0.0381(3) 0.0210(2) 0.0190(2) 0.00201(16) -0.00933(19) -0.00907(19)
P1 0.0439(7) 0.0213(4) 0.0193(5) 0.0015(4) -0.0096(4) -0.0100(4)
P2 0.0383(6) 0.0224(4) 0.0172(4) 0.0031(3) -0.0086(4) -0.0106(4)
O1 0.0480(18) 0.0254(12) 0.0239(13) 0.0025(10) -0.0083(13) -0.0182(12)
O2 0.061(2) 0.0365(14) 0.0223(13) 0.0109(11) -0.0157(13) -0.0308(14)
O3 0.065(2) 0.0345(14) 0.0176(13) 0.0025(10) -0.0160(13) -0.0165(14)
O4 0.0525(19) 0.0209(12) 0.0238(13) 0.0040(10) -0.0090(13) -0.0104(12)
O5 0.060(2) 0.0195(12) 0.0226(13) -0.0001(10) -0.0172(13) -0.0019(12)
O6 0.067(2) 0.0330(14) 0.0200(13) 0.0045(11) -0.0159(14) -0.0154(14)
N1 0.0320(19) 0.0290(16) 0.0171(15) 0.0028(12) -0.0072(13) -0.0106(14)
C1 0.037(3) 0.039(2) 0.026(2) -0.0002(16) -0.0097(18) -0.0163(19)
O7 0.066(2) 0.079(2) 0.0241(15) 0.0069(14) -0.0045(15) -0.0462(19)
C2 0.039(3) 0.045(2) 0.031(2) 0.0035(17) -0.0133(19) -0.021(2)
N2 0.043(2) 0.0457(19) 0.0180(16) 0.0041(13) -0.0122(15) -0.0166(17)
C3 0.053(3) 0.057(3) 0.020(2) -0.0035(18) -0.011(2) -0.017(2)
C4 0.036(2) 0.0303(19) 0.0194(18) 0.0039(14) -0.0120(17) -0.0070(17)
N3 0.050(2) 0.051(2) 0.0163(15) 0.0080(14) -0.0114(15) -0.0278(18)
N4 0.035(2) 0.0300(16) 0.0161(15) 0.0051(12) -0.0081(14) -0.0046(14)
C5 0.035(2) 0.033(2) 0.028(2) 0.0013(16) -0.0051(18) -0.0065(18)
O8 0.052(2) 0.0367(16) 0.0408(17) 0.0072(13) -0.0124(15) 0.0005(14)
C6 0.045(3) 0.044(2) 0.025(2) -0.0019(17) -0.0045(19) -0.010(2)
N5 0.047(2) 0.0433(19) 0.0155(16) 0.0082(13) -0.0080(15) -0.0075(17)
C7 0.056(3) 0.059(3) 0.018(2) 0.0121(18) -0.012(2) -0.018(2)
C8 0.038(2) 0.032(2) 0.0197(18) 0.0051(15) -0.0097(17) -0.0119(18)
N6 0.060(3) 0.0352(18) 0.0212(16) 0.0088(13) -0.0117(17) -0.0020(17)
N7 0.037(2) 0.0319(16) 0.0216(16) -0.0016(13) -0.0056(15) -0.0100(15)
C9 0.035(3) 0.041(2) 0.027(2) -0.0004(17) -0.0001(19) -0.008(2)
O9 0.057(2) 0.0605(19) 0.0416(18) -0.0089(15) -0.0003(16) -0.0343(17)
C10 0.047(3) 0.048(2) 0.026(2) 0.0040(18) -0.001(2) -0.017(2)
N8 0.044(2) 0.046(2) 0.0183(16) 0.0023(14) -0.0065(15) -0.0082(17)
C11 0.062(3) 0.054(3) 0.018(2) -0.0016(17) -0.006(2) -0.008(2)
C12 0.034(2) 0.0301(19) 0.0201(18) 0.0025(15) -0.0079(17) -0.0006(17)
N9 0.051(2) 0.0417(19) 0.0215(16) -0.0021(14) -0.0094(16) -0.0211(18)
N10 0.037(2) 0.0330(17) 0.0207(16) -0.0005(12) -0.0121(14) -0.0048(15)
C13 0.046(3) 0.040(2) 0.026(2) -0.0021(17) -0.010(2) -0.001(2)
O10 0.083(3) 0.059(2) 0.0298(17) -0.0076(14) -0.0133(17) 0.0163(18)
C14 0.064(3) 0.052(3) 0.035(2) -0.002(2) -0.027(2) 0.008(2)
N11 0.060(3) 0.050(2) 0.0256(18) -0.0064(15) -0.0214(18) 0.0052(19)
C15 0.090(4) 0.077(3) 0.028(2) -0.004(2) -0.030(3) 0.008(3)
C16 0.043(3) 0.032(2) 0.028(2) -0.0001(16) -0.0156(19) -0.0107(19)
N12 0.058(3) 0.0388(18) 0.0224(17) -0.0020(14) -0.0141(17) -0.0019(17)
OW1 0.055(2) 0.0489(18) 0.055(2) -0.0042(14) -0.0184(17) -0.0138(16)
OW2 0.105(8) 0.098(7) 0.058(5) 0.021(5) -0.011(5) -0.017(6)
OW3 0.095(7) 0.091(6) 0.127(8) 0.017(5) -0.021(6) -0.018(5)

loop_
_atom_type_symbol
_atom_type_description
_atom_type_scat_dispersion_real
_atom_type_scat_dispersion_imag
_atom_type_scat_source
C C 0.0033 0.0016 'International Tables Vol C Tables 4.2.6.8 and 6.1.1.4'
H H 0.0000 0.0000 'International Tables Vol C Tables 4.2.6.8 and 6.1.1.4'
N N 0.0061 0.0033 'International Tables Vol C Tables 4.2.6.8 and 6.1.1.4'
O O 0.0106 0.0060 'International Tables Vol C Tables 4.2.6.8 and 6.1.1.4'
P P 0.1023 0.0942 'International Tables Vol C Tables 4.2.6.8 and 6.1.1.4'
Zn Zn 0.2839 1.4301 'International Tables Vol C Tables 4.2.6.8 and 6.1.1.4'

loop_
_geom_angle_atom_site_label_1
_geom_angle_atom_site_label_2
_geom_angle_atom_site_label_3
_geom_angle
_geom_angle_site_symmetry_1
_geom_angle_site_symmetry_3
O5 Zn1 O1 109.03(11) 1_545 .
O5 Zn1 N4 100.25(11) 1_545 .
O1 Zn1 N4 112.37(11) . .
O5 Zn1 N1 107.49(11) 1_545 .
O1 Zn1 N1 100.89(11) . .
N4 Zn1 N1 126.19(13) . .
O2 Zn2 O4 109.36(12) . .
O2 Zn2 N7 101.26(12) . .
O4 Zn2 N7 112.81(11) . .
O2 Zn2 N10 108.19(12) . .
O4 Zn2 N10 102.51(11) . .
N7 Zn2 N10 122.38(13) . .
O6 P1 O5 114.96(15) . .
O6 P1 O4 114.40(15) . .
O5 P1 O4 108.03(14) . .
O6 P1 H1 106.3 . .
O5 P1 H1 106.3 . .
O4 P1 H1 106.3 . .
O3 P2 O2 114.94(15) . .
O3 P2 O1 114.34(14) . .
O2 P2 O1 107.75(13) . .
O3 P2 H2 106.4 . .
O2 P2 H2 106.4 . .
O1 P2 H2 106.4 . .
P2 O1 Zn1 128.23(15) . .
P2 O2 Zn2 132.20(15) . .
P1 O4 Zn2 126.20(15) . .
P1 O5 Zn1 134.20(15) . 1_565
C1 N1 C4 106.9(3) . .
C1 N1 Zn1 123.0(2) . .
C4 N1 Zn1 124.6(3) . .
O7 C1 N1 125.8(3) . .
O7 C1 C2 125.1(4) . .
N1 C1 C2 109.0(3) . .
N2 C2 C1 101.5(3) . .
N2 C2 H2A 111.5 . .
C1 C2 H2A 111.5 . .
N2 C2 H2B 111.5 . .
C1 C2 H2B 111.5 . .
H2A C2 H2B 109.3 . .
C4 N2 C2 109.2(3) . .
C4 N2 C3 127.3(3) . .
C2 N2 C3 123.5(3) . .
N2 C3 H3A 109.5 . .
N2 C3 H3B 109.5 . .
H3A C3 H3B 109.5 . .
N2 C3 H3C 109.5 . .
H3A C3 H3C 109.5 . .
H3B C3 H3C 109.5 . .
N3 C4 N2 124.8(3) . .
N3 C4 N1 122.0(3) . .
N2 C4 N1 113.2(3) . .
C4 N3 H3D 120.0 . .
C4 N3 H3E 120.0 . .
H3D N3 H3E 120.0 . .
C5 N4 C8 107.7(3) . .
C5 N4 Zn1 123.7(2) . .
C8 N4 Zn1 128.6(2) . .
O8 C5 N4 125.5(3) . .
O8 C5 C6 126.2(3) . .
N4 C5 C6 108.2(3) . .
N5 C6 C5 102.2(3) . .
N5 C6 H6A 111.3 . .
C5 C6 H6A 111.3 . .
N5 C6 H6B 111.3 . .
C5 C6 H6B 111.3 . .
H6A C6 H6B 109.2 . .
C8 N5 C6 109.6(3) . .
C8 N5 C7 126.9(3) . .
C6 N5 C7 123.4(3) . .
N5 C7 H7A 109.5 . .
N5 C7 H7B 109.5 . .
H7A C7 H7B 109.5 . .
N5 C7 H7C 109.5 . .
H7A C7 H7C 109.5 . .
H7B C7 H7C 109.5 . .
N6 C8 N5 125.2(3) . .
N6 C8 N4 122.5(3) . .
N5 C8 N4 112.3(3) . .
C8 N6 H6C 120.0 . .
C8 N6 H6D 120.0 . .
H6C N6 H6D 120.0 . .
C12 N7 C9 107.9(3) . .
C12 N7 Zn2 129.5(3) . .
C9 N7 Zn2 122.5(3) . .
O9 C9 N7 125.1(4) . .
O9 C9 C10 126.9(4) . .
N7 C9 C10 108.0(3) . .
N8 C10 C9 101.9(3) . .
N8 C10 H10A 111.4 . .
C9 C10 H10A 111.4 . .
N8 C10 H10B 111.4 . .
C9 C10 H10B 111.4 . .
H10A C10 H10B 109.3 . .
C12 N8 C10 109.7(3) . .
C12 N8 C11 125.1(4) . .
C10 N8 C11 123.5(3) . .
N8 C11 H11A 109.5 . .
N8 C11 H11B 109.5 . .
H11A C11 H11B 109.5 . .
N8 C11 H11C 109.5 . .
H11A C11 H11C 109.5 . .
H11B C11 H11C 109.5 . .
N9 C12 N8 125.8(3) . .
N9 C12 N7 121.8(3) . .
N8 C12 N7 112.4(4) . .
C12 N9 H9A 120.0 . .
C12 N9 H9B 120.0 . .
H9A N9 H9B 120.0 . .
C13 N10 C16 107.4(3) . .
C13 N10 Zn2 123.1(3) . .
C16 N10 Zn2 125.4(3) . .
O10 C13 N10 126.0(4) . .
O10 C13 C14 124.7(4) . .
N10 C13 C14 109.2(3) . .
N11 C14 C13 100.9(3) . .
N11 C14 H14A 111.6 . .
C13 C14 H14A 111.6 . .
N11 C14 H14B 111.6 . .
C13 C14 H14B 111.6 . .
H14A C14 H14B 109.4 . .
C16 N11 C15 127.3(4) . .
C16 N11 C14 109.4(3) . .
C15 N11 C14 123.2(4) . .
N11 C15 H15A 109.5 . .
N11 C15 H15B 109.5 . .
H15A C15 H15B 109.5 . .
N11 C15 H15C 109.5 . .
H15A C15 H15C 109.5 . .
H15B C15 H15C 109.5 . .
N12 C16 N11 125.2(3) . .
N12 C16 N10 121.8(3) . .
N11 C16 N10 113.0(3) . .
C16 N12 H12A 120.0 . .
C16 N12 H12B 120.0 . .
H12A N12 H12B 120.0 . .

loop_
_geom_bond_atom_site_label_1
_geom_bond_atom_site_label_2
_geom_bond_distance
_geom_bond_site_symmetry_2
Zn1 O5 1.953(2) 1_545
Zn1 O1 1.956(2) .
Zn1 N4 1.986(3) .
Zn1 N1 1.997(3) .
Zn2 O2 1.947(3) .
Zn2 O4 1.958(2) .
Zn2 N7 1.980(3) .
Zn2 N10 1.992(3) .
P1 O6 1.499(3) .
P1 O5 1.523(2) .
P1 O4 1.524(2) .
P1 H1 1.3200 .
P2 O3 1.504(3) .
P2 O2 1.524(2) .
P2 O1 1.528(2) .
P2 H2 1.3200 .
O5 Zn1 1.953(2) 1_565
N1 C1 1.365(5) .
N1 C4 1.365(4) .
C1 O7 1.227(4) .
C1 C2 1.507(5) .
C2 N2 1.444(5) .
C2 H2A 0.9700 .
C2 H2B 0.9700 .
N2 C4 1.324(5) .
N2 C3 1.450(4) .
C3 H3A 0.9600 .
C3 H3B 0.9600 .
C3 H3C 0.9600 .
C4 N3 1.313(5) .
N3 H3D 0.8600 .
N3 H3E 0.8600 .
N4 C5 1.366(4) .
N4 C8 1.369(4) .
C5 O8 1.223(4) .
C5 C6 1.511(5) .
C6 N5 1.431(5) .
C6 H6A 0.9700 .
C6 H6B 0.9700 .
N5 C8 1.333(4) .
N5 C7 1.447(4) .
C7 H7A 0.9600 .
C7 H7B 0.9600 .
C7 H7C 0.9600 .
C8 N6 1.302(5) .
N6 H6C 0.8600 .
N6 H6D 0.8600 .
N7 C12 1.365(5) .
N7 C9 1.374(5) .
C9 O9 1.212(5) .
C9 C10 1.525(5) .
C10 N8 1.437(5) .
C10 H10A 0.9700 .
C10 H10B 0.9700 .
N8 C12 1.339(4) .
N8 C11 1.458(5) .
C11 H11A 0.9600 .
C11 H11B 0.9600 .
C11 H11C 0.9600 .
C12 N9 1.300(5) .
N9 H9A 0.8600 .
N9 H9B 0.8600 .
N10 C13 1.355(5) .
N10 C16 1.372(4) .
C13 O10 1.223(4) .
C13 C14 1.518(5) .
C14 N11 1.458(5) .
C14 H14A 0.9700 .
C14 H14B 0.9700 .
N11 C16 1.320(5) .
N11 C15 1.444(5) .
C15 H15A 0.9600 .
C15 H15B 0.9600 .
C15 H15C 0.9600 .
C16 N12 1.316(5) .
N12 H12A 0.8600 .
N12 H12B 0.8600 .
OW2 OW2 1.188(14) 2_576

loop_
_geom_hbond_atom_site_label_D
_geom_hbond_atom_site_label_H
_geom_hbond_atom_site_label_A
_geom_hbond_distance_DH
_geom_hbond_distance_HA
_geom_hbond_distance_DA
_geom_hbond_angle_DHA
_geom_hbond_site_symmetry_A
N3 H3D O6 0.86 2.10 2.910(4) 157.7 2_665
N3 H3E O1 0.86 2.06 2.845(4) 151.6 .
N6 H6C O3 0.86 2.05 2.863(4) 158.4 2_656
N6 H6D O5 0.86 2.00 2.792(4) 153.1 1_545
N9 H9A O6 0.86 2.04 2.844(4) 156.2 2_665
N9 H9B O2 0.86 2.04 2.836(4) 153.2 .
N12 H12A O3 0.86 2.06 2.866(4) 156.1 2_666
N12 H12B O4 0.86 2.09 2.879(4) 152.1 .
